data_4034360
loop_
_publ_author_name
'Quiquempoix, Lucas'
'Wang, Zhong'
'Graton, J\'er\^ome'
'Latchem, Peter G.'
'Light, Mark'
'Le Questel, Jean-Yves'
'Linclau, Bruno'

_publ_section_title
;
 Synthesis of 2,3,4-Trideoxy-2,3,4-trifluoroglucose.
;
_journal_issue 9
_journal_name_full 'The Journal of organic chemistry'
_journal_page_first 5899
_journal_page_last 5906
_journal_paper_doi 10.1021/acs.joc.9b00310
_journal_volume 84
_journal_year 2019
_chemical_absolute_configuration unk
_chemical_formula_moiety 'C6 H9 F3 O3'
_chemical_formula_sum 'C6 H9 F3 O3'
_chemical_formula_weight 186.13
_space_group_crystal_system monoclinic
_space_group_IT_number 4
_space_group_name_Hall 'P 2yb'
_space_group_name_H-M_alt 'P 1 21 1'
_atom_sites_solution_hydrogens geom
_atom_sites_solution_primary dual
_audit_creation_date 2016-10-31
_audit_creation_method
;
Olex2 1.2-alpha
(compiled 2016.10.10 svn.r3347 for OlexSys, GUI svn.r5252)
;
_cell_angle_alpha 90
_cell_angle_beta 102.18(3)
_cell_angle_gamma 90
_cell_formula_units_Z 2
_cell_length_a 5.0898(14)
_cell_length_b 7.4264(13)
_cell_length_c 9.842(3)
_cell_measurement_reflns_used 1353
_cell_measurement_temperature 100(2)
_cell_measurement_theta_max 30.0930
_cell_measurement_theta_min 3.4340
_cell_volume 363.64(17)
_computing_cell_refinement
;
'CrysAlisPro 1.171.38.41 (Rigaku OD, 2015)'
;
_computing_data_collection 'CrystalClear-SM Expert 3.1 b27 (Rigaku, 2013)'
_computing_data_reduction
;
'CrysAlisPro 1.171.38.41 (Rigaku OD, 2015)'
;
_computing_molecular_graphics 'Olex2 (Dolomanov et al., 2009)'
_computing_publication_material 'Olex2 (Dolomanov et al., 2009)'
_computing_structure_refinement 'ShelXL (Sheldrick, 2015)'
_computing_structure_solution 'ShelXT (Sheldrick, 2015)'
_diffrn_ambient_temperature 100(2)
_diffrn_detector 'CCD area detector'
_diffrn_detector_area_resol_mean 28.5714
_diffrn_detector_type 'Rigaku HG Saturn724+ (2x2 bin mode)'
_diffrn_measured_fraction_theta_full 0.997
_diffrn_measured_fraction_theta_max 0.982
_diffrn_measurement_details
;
List of Runs (angles in degrees, time in seconds):

  # Type    Start    End  Width  t~exp~   \w     \q     \k     \f   Frames
--------------------------------------------------------------------------
  1  \w   -107.00  73.00   1.00   15.00    --  -17.00   0.00 150.00  180
  2  \w    -96.00  13.00   1.00   15.00    --  -17.00 -54.00 120.00  109
  3  \w    -46.00  11.00   1.00   15.00    --  -17.00  72.00-180.00   57
  4  \w    -10.00   0.00   1.00   15.00    --  -17.00  72.00  60.00   10
  5  \w   -107.00 -90.00   1.00   15.00    --  -17.00   0.00-180.00   17
;
_diffrn_measurement_device 'four-circle \k diffractometer'
_diffrn_measurement_device_type 'Rigaku AFC12 FRE-VHF'
_diffrn_measurement_method 'profile data from \w-scans'
_diffrn_measurement_specimen_support 'MiTeGen MicroMesh'
_diffrn_orient_matrix_type 'CrysAlisPro convention (1999,Acta A55,543-557)'
_diffrn_orient_matrix_UB_11 0.0165304000
_diffrn_orient_matrix_UB_12 -0.0240041000
_diffrn_orient_matrix_UB_13 -0.0674562000
_diffrn_orient_matrix_UB_21 -0.1387838000
_diffrn_orient_matrix_UB_22 0.0160010000
_diffrn_orient_matrix_UB_23 -0.0267314000
_diffrn_orient_matrix_UB_31 0.0286746000
_diffrn_orient_matrix_UB_32 0.0909522000
_diffrn_orient_matrix_UB_33 -0.0131505000
_diffrn_radiation_collimation 0.3
_diffrn_radiation_monochromator 'Confocal mirrors, VHF Varimax'
_diffrn_radiation_probe x-ray
_diffrn_radiation_type MoK\a
_diffrn_radiation_wavelength 0.71073
_diffrn_reflns_av_R_equivalents 0.1353
_diffrn_reflns_av_unetI/netI 0.0684
_diffrn_reflns_Laue_measured_fraction_full 0.997
_diffrn_reflns_Laue_measured_fraction_max 0.982
_diffrn_reflns_limit_h_max 6
_diffrn_reflns_limit_h_min -6
_diffrn_reflns_limit_k_max 9
_diffrn_reflns_limit_k_min -10
_diffrn_reflns_limit_l_max 11
_diffrn_reflns_limit_l_min -13
_diffrn_reflns_number 2677
_diffrn_reflns_point_group_measured_fraction_full 0.958
_diffrn_reflns_point_group_measured_fraction_max 0.921
_diffrn_reflns_theta_full 26.000
_diffrn_reflns_theta_max 28.699
_diffrn_reflns_theta_min 3.466
_diffrn_source 'Rotating Anode'
_diffrn_source_current 55.0
_diffrn_source_power 2.475
_diffrn_source_target Mo
_diffrn_source_type 'Rotating Anode'
_diffrn_source_voltage 45.0
_exptl_absorpt_coefficient_mu 0.180
_exptl_absorpt_correction_T_max 1.642
_exptl_absorpt_correction_T_min 0.736
_exptl_absorpt_correction_type multi-scan
_exptl_absorpt_process_details 'Empirical correction (ABSPACK)'
_exptl_crystal_colour 'clear colourless'
_exptl_crystal_colour_lustre clear
_exptl_crystal_colour_primary colourless
_exptl_crystal_density_diffrn 1.700
_exptl_crystal_description fragment
_exptl_crystal_F_000 192
_exptl_crystal_recrystallization_method
'The material was recrystallised from a mixture of Et2O and hexane by slow evaporation'
_exptl_crystal_size_max 0.21
_exptl_crystal_size_mid 0.06
_exptl_crystal_size_min 0.02
_refine_diff_density_max 0.835
_refine_diff_density_min -0.489
_refine_diff_density_rms 0.138
_refine_ls_abs_structure_details
;
 Flack x determined using 536 quotients [(I+)-(I-)]/[(I+)+(I-)]
 (Parsons, Flack and Wagner, Acta Cryst. B69 (2013) 249-259).
;
_refine_ls_abs_structure_Flack -0.6(10)
_refine_ls_extinction_method none
_refine_ls_goodness_of_fit_ref 1.113
_refine_ls_hydrogen_treatment constr
_refine_ls_matrix_type full
_refine_ls_number_parameters 111
_refine_ls_number_reflns 1718
_refine_ls_number_restraints 1
_refine_ls_restrained_S_all 1.113
_refine_ls_R_factor_all 0.0985
_refine_ls_R_factor_gt 0.0891
_refine_ls_shift/su_max 0.000
_refine_ls_shift/su_mean 0.000
_refine_ls_structure_factor_coef Fsqd
_refine_ls_weighting_details 'w=1/[\s^2^(Fo^2^)+(0.1586P)^2^+0.4121P] where P=(Fo^2^+2Fc^2^)/3'
_refine_ls_weighting_scheme calc
_refine_ls_wR_factor_gt 0.2450
_refine_ls_wR_factor_ref 0.2599
_reflns_Friedel_coverage 0.748
_reflns_Friedel_fraction_full 0.911
_reflns_Friedel_fraction_max 0.851
_reflns_number_gt 1481
_reflns_number_total 1718
_reflns_threshold_expression 'I > 2\s(I)'
_cod_data_source_file jo9b00310_si_004.cif
_cod_data_source_block 2016sot0087_r1_100k
_cod_original_cell_volume 363.64(15)
_cod_database_code 4034360
_shelx_space_group_comment
;
The symmetry employed for this shelxl refinement is uniquely defined
by the following loop, which should always be used as a source of
symmetry information in preference to the above space-group names.
They are only intended as comments.
;
_diffrn_measurement_device_type2 'Rigaku AFC12 (Right)'
_reflns_odcompleteness_completeness 91.86
_reflns_odcompleteness_iscentric 1
_reflns_odcompleteness_theta 29.84
_olex2_refinement_description
;
1. Fixed Uiso
 At 1.2 times of:
  All C(H) groups, All C(H,H) groups
 At 1.5 times of:
  All O(H) groups
2.a Ternary CH refined with riding coordinates:
 C2(H2A), C3(H3A), C4(H4), C5(H5), C6(H6)
2.b Secondary CH2 refined with riding coordinates:
 C7(H7A,H7B)
2.c Idealised tetrahedral OH refined as rotating group:
 O2(H2), O3(H3)
;
_shelx_shelxl_version_number 2016/6
_olex2_date_sample_submission 2016-10-26
_olex2_diffrn_ambient_temperature_device 'Oxford Cryosystems'
_olex2_exptl_crystal_mounting_method 'The crystal was mounted on a MITIGEN holder silicon oil'
_olex2_submission_original_sample_id 'LQ-0096 '
_olex2_submission_special_instructions 'No special instructions were received'
_oxdiff_exptl_absorpt_empirical_details
;
Empirical correction (ABSPACK) includes:
- Frame scaling
- Detector area scaling
;
_oxdiff_exptl_absorpt_empirical_full_max 1.642
_oxdiff_exptl_absorpt_empirical_full_min 0.736

loop_
_space_group_symop_operation_xyz
'x, y, z'
'-x, y+1/2, -z'

loop_
_atom_site_label
_atom_site_type_symbol
_atom_site_fract_x
_atom_site_fract_y
_atom_site_fract_z
_atom_site_U_iso_or_equiv
_atom_site_adp_type
_atom_site_occupancy
_atom_site_site_symmetry_order
_atom_site_calc_flag
_atom_site_refinement_flags_posn
F1 F -0.7095(9) -0.1239(6) -0.2158(5) 0.0398(11) Uani 1 1 d .
F2 F -0.9197(9) -0.3329(7) -0.4499(5) 0.0438(12) Uani 1 1 d .
F3 F -0.4790(9) -0.5322(6) -0.4537(4) 0.0348(10) Uani 1 1 d .
O1 O -0.2713(9) -0.5064(5) -0.1671(4) 0.0234(9) Uani 1 1 d .
O2 O -0.2014(11) -0.2276(6) -0.0764(5) 0.0350(12) Uani 1 1 d .
H2 H -0.143996 -0.246364 0.008832 0.052 Uiso 1 1 calc GR
O3 O -0.1608(12) -0.8738(7) -0.1191(5) 0.0390(13) Uani 1 1 d .
H3 H -0.129827 -0.983856 -0.127520 0.059 Uiso 1 1 calc GR
C2 C -0.3959(13) -0.3505(8) -0.1280(6) 0.0263(13) Uani 1 1 d .
H2A H -0.504114 -0.380363 -0.057217 0.032 Uiso 1 1 calc R
C3 C -0.5740(13) -0.2684(9) -0.2574(7) 0.0280(13) Uani 1 1 d .
H3A H -0.461159 -0.226850 -0.323089 0.034 Uiso 1 1 calc R
C4 C -0.7719(13) -0.4033(9) -0.3261(7) 0.0305(14) Uani 1 1 d .
H4 H -0.896950 -0.432503 -0.263344 0.037 Uiso 1 1 calc R
C5 C -0.6373(13) -0.5730(9) -0.3580(7) 0.0289(13) Uani 1 1 d .
H5 H -0.774552 -0.666196 -0.396831 0.035 Uiso 1 1 calc R
C6 C -0.4560(13) -0.6407(8) -0.2237(6) 0.0237(12) Uani 1 1 d .
H6 H -0.569067 -0.671623 -0.155301 0.028 Uiso 1 1 calc R
C7 C -0.2983(14) -0.8041(9) -0.2491(6) 0.0296(13) Uani 1 1 d .
H7A H -0.421237 -0.896525 -0.299825 0.036 Uiso 1 1 calc R
H7B H -0.167517 -0.770981 -0.306388 0.036 Uiso 1 1 calc R

loop_
_atom_site_aniso_label
_atom_site_aniso_U_11
_atom_site_aniso_U_22
_atom_site_aniso_U_33
_atom_site_aniso_U_23
_atom_site_aniso_U_13
_atom_site_aniso_U_12
F1 0.039(2) 0.0229(19) 0.057(3) 0.0013(18) 0.0104(19) 0.0081(16)
F2 0.035(2) 0.040(2) 0.047(3) 0.0153(19) -0.0136(17) -0.0044(19)
F3 0.049(2) 0.032(2) 0.0245(17) 0.0041(16) 0.0090(15) -0.0037(17)
O1 0.029(2) 0.0140(18) 0.0257(19) -0.0023(14) 0.0016(15) -0.0011(15)
O2 0.046(3) 0.019(2) 0.033(2) -0.0036(17) -0.009(2) -0.0020(19)
O3 0.052(3) 0.020(2) 0.036(3) -0.0045(19) -0.010(2) 0.007(2)
C2 0.033(3) 0.020(3) 0.024(3) 0.001(2) 0.001(2) 0.003(2)
C3 0.027(3) 0.023(3) 0.033(3) 0.005(2) 0.003(2) 0.004(2)
C4 0.027(3) 0.027(3) 0.033(3) 0.009(3) -0.003(2) -0.004(2)
C5 0.031(3) 0.026(3) 0.026(3) 0.006(2) -0.002(2) -0.005(2)
C6 0.031(3) 0.018(3) 0.021(3) 0.004(2) 0.001(2) -0.007(2)
C7 0.041(3) 0.020(3) 0.026(3) -0.001(2) 0.002(2) -0.004(3)

loop_
_atom_type_symbol
_atom_type_description
_atom_type_scat_dispersion_real
_atom_type_scat_dispersion_imag
_atom_type_scat_source
C C 0.0033 0.0016 'International Tables Vol C Tables 4.2.6.8 and 6.1.1.4'
H H 0.0000 0.0000 'International Tables Vol C Tables 4.2.6.8 and 6.1.1.4'
F F 0.0171 0.0103 'International Tables Vol C Tables 4.2.6.8 and 6.1.1.4'
O O 0.0106 0.0060 'International Tables Vol C Tables 4.2.6.8 and 6.1.1.4'

loop_
_geom_angle_atom_site_label_1
_geom_angle_atom_site_label_2
_geom_angle_atom_site_label_3
_geom_angle
C6 O1 C2 112.9(5)
C2 O2 H2 109.5
C7 O3 H3 109.5
O1 C2 H2A 110.6
O1 C2 C3 108.8(5)
O2 C2 O1 108.5(5)
O2 C2 H2A 110.6
O2 C2 C3 107.5(5)
C3 C2 H2A 110.6
F1 C3 C2 108.0(5)
F1 C3 H3A 110.0
F1 C3 C4 109.1(5)
C2 C3 H3A 110.0
C4 C3 C2 109.8(5)
C4 C3 H3A 110.0
F2 C4 C3 109.7(5)
F2 C4 H4 109.0
F2 C4 C5 108.6(6)
C3 C4 H4 109.0
C3 C4 C5 111.6(5)
C5 C4 H4 109.0
F3 C5 C4 108.2(5)
F3 C5 H5 110.4
F3 C5 C6 109.0(5)
C4 C5 H5 110.4
C4 C5 C6 108.3(5)
C6 C5 H5 110.4
O1 C6 C5 110.0(5)
O1 C6 H6 109.2
O1 C6 C7 107.6(5)
C5 C6 H6 109.2
C7 C6 C5 111.5(5)
C7 C6 H6 109.2
O3 C7 C6 108.8(5)
O3 C7 H7A 109.9
O3 C7 H7B 109.9
C6 C7 H7A 109.9
C6 C7 H7B 109.9
H7A C7 H7B 108.3

loop_
_geom_bond_atom_site_label_1
_geom_bond_atom_site_label_2
_geom_bond_distance
F1 C3 1.383(8)
F2 C4 1.391(7)
F3 C5 1.396(8)
O1 C2 1.412(7)
O1 C6 1.402(6)
O2 H2 0.8400
O2 C2 1.363(8)
O3 H3 0.8400
O3 C7 1.420(8)
C2 H2A 1.0000
C2 C3 1.525(8)
C3 H3A 1.0000
C3 C4 1.479(9)
C4 H4 1.0000
C4 C5 1.499(10)
C5 H5 1.0000
C5 C6 1.529(8)
C6 H6 1.0000
C6 C7 1.505(9)
C7 H7A 0.9900
C7 H7B 0.9900

loop_
_geom_torsion_atom_site_label_1
_geom_torsion_atom_site_label_2
_geom_torsion_atom_site_label_3
_geom_torsion_atom_site_label_4
_geom_torsion
F1 C3 C4 F2 66.6(7)
F1 C3 C4 C5 -173.0(5)
F2 C4 C5 F3 57.1(6)
F2 C4 C5 C6 175.1(5)
F3 C5 C6 O1 60.9(6)
F3 C5 C6 C7 -58.4(6)
O1 C2 C3 F1 175.6(5)
O1 C2 C3 C4 56.8(7)
O1 C6 C7 O3 66.6(6)
O2 C2 C3 F1 -67.0(6)
O2 C2 C3 C4 174.2(5)
C2 O1 C6 C5 63.2(6)
C2 O1 C6 C7 -175.1(4)
C2 C3 C4 F2 -175.3(6)
C2 C3 C4 C5 -54.9(7)
C3 C4 C5 F3 -63.9(6)
C3 C4 C5 C6 54.1(7)
C4 C5 C6 O1 -56.6(7)
C4 C5 C6 C7 -176.0(5)
C5 C6 C7 O3 -172.7(5)
C6 O1 C2 O2 -179.1(5)
C6 O1 C2 C3 -62.5(6)
